data_4088033
loop_
_publ_author_name
'Do, Truong Giang'
'Hupf, Emanuel'
'Nordheider, Andreas'
'Lork, Enno'
'Slawin, Alexandra M. Z.'
'Makarov, Sergey G.'
'Ketkov, Sergey Yu.'
'Mebs, Stefan'
'Woollins, J. Derek'
'Beckmann, Jens'

_publ_section_title
;
 Intramolecularly Group 15 Stabilized Aryltellurenyl Halides and Triflates
;
_journal_issue 21
_journal_name_full Organometallics
_journal_page_first 5341
_journal_paper_doi 10.1021/acs.organomet.5b00813
_journal_volume 34
_journal_year 2015
_chemical_formula_sum 'C24 H18 Br Sb'
_chemical_formula_weight 508.04
_space_group_IT_number 14
_space_group_name_Hall '-P 2yn'
_space_group_name_H-M_alt 'P 1 21/n 1'
_symmetry_cell_setting monoclinic
_symmetry_space_group_name_H-M 'P 1 21/n 1'
_atom_sites_solution_hydrogens geom
_atom_sites_solution_primary direct
_atom_sites_solution_secondary difmap
_audit_creation_method SHELXL-97
_cell_angle_alpha 90.00
_cell_angle_beta 93.5340(10)
_cell_angle_gamma 90.00
_cell_formula_units_Z 4
_cell_length_a 10.9265(3)
_cell_length_b 8.5022(2)
_cell_length_c 20.5734(6)
_cell_measurement_reflns_used 9981
_cell_measurement_temperature 100
_cell_measurement_theta_max 39.08
_cell_measurement_theta_min 3.04
_cell_volume 1907.62(9)
_computing_cell_refinement 'Bruker SAINT'
_computing_data_collection 'Bruker APEX2'
_computing_data_reduction 'Bruker SAINT'
_computing_molecular_graphics Diamond
_computing_publication_material WinGX
_computing_structure_refinement 'SHELXL-2013 (Sheldrick 2013)'
_computing_structure_solution 'SHELXS-97 (Sheldrick 2008)'
_diffrn_ambient_temperature 100
_diffrn_measured_fraction_theta_full 0.997
_diffrn_measured_fraction_theta_max 0.997
_diffrn_measurement_device_type 'Bruker Venture D8'
_diffrn_measurement_method '2\q/\w scans'
_diffrn_radiation_monochromator graphite
_diffrn_radiation_source 'fine-focus sealed tube'
_diffrn_radiation_type MoK\a
_diffrn_radiation_wavelength 0.71073
_diffrn_reflns_av_R_equivalents 0.0364
_diffrn_reflns_av_sigmaI/netI 0.0277
_diffrn_reflns_limit_h_max 19
_diffrn_reflns_limit_h_min -19
_diffrn_reflns_limit_k_max 15
_diffrn_reflns_limit_k_min -15
_diffrn_reflns_limit_l_max 36
_diffrn_reflns_limit_l_min -36
_diffrn_reflns_number 73674
_diffrn_reflns_theta_full 39.48
_diffrn_reflns_theta_max 39.48
_diffrn_reflns_theta_min 2.59
_exptl_absorpt_coefficient_mu 3.545
_exptl_absorpt_correction_T_max 0.7477
_exptl_absorpt_correction_T_min 0.6111
_exptl_absorpt_correction_type empirical
_exptl_absorpt_process_details 'SADABS (Bruker, 2000)'
_exptl_crystal_colour colourless
_exptl_crystal_density_diffrn 1.769
_exptl_crystal_density_method 'not measured'
_exptl_crystal_description block
_exptl_crystal_F_000 992
_exptl_crystal_size_max 0.20
_exptl_crystal_size_mid 0.20
_exptl_crystal_size_min 0.10
_refine_diff_density_max 1.088
_refine_diff_density_min -0.564
_refine_diff_density_rms 0.130
_refine_ls_extinction_method none
_refine_ls_goodness_of_fit_ref 1.058
_refine_ls_hydrogen_treatment mixed
_refine_ls_matrix_type full
_refine_ls_number_parameters 235
_refine_ls_number_reflns 11408
_refine_ls_number_restraints 0
_refine_ls_restrained_S_all 1.058
_refine_ls_R_factor_all 0.0384
_refine_ls_R_factor_gt 0.0254
_refine_ls_shift/su_max 0.002
_refine_ls_shift/su_mean 0.000
_refine_ls_structure_factor_coef Fsqd
_refine_ls_weighting_details 'calc w=1/[\s^2^(Fo^2^)+(0.0224P)^2^+0.8863P] where P=(Fo^2^+2Fc^2^)/3'
_refine_ls_weighting_scheme calc
_refine_ls_wR_factor_gt 0.0503
_refine_ls_wR_factor_ref 0.0539
_reflns_number_gt 9578
_reflns_number_total 11408
_reflns_threshold_expression >2sigma(I)
_cod_data_source_file om5b00813_si_002.cif
_cod_data_source_block shelxl
_cod_depositor_comments
;
The following automatic conversions were performed:

data item '_symmetry_cell_setting' value 'Monoclinic' was changed to
'monoclinic' in accordance with the
/home/saulius/struct/COD-crude-data/automatic-downloads/DataCite-retrospective/ACS/depositions/lib/dictionaries/cif_core.dic
dictionary named 'cif_core.dic' version 2.4.2 last updated on
2011-04-26.

Automatic conversion script
Id: cif_fix_values 6909 2019-04-08 15:41:33Z antanas 
;
_cod_original_sg_symbol_H-M P2(1)/n
_cod_database_code 4088033

loop_
_symmetry_equiv_pos_as_xyz
'x, y, z'
'-x+1/2, y+1/2, -z+1/2'
'-x, -y, -z'
'x-1/2, -y-1/2, z-1/2'

loop_
_atom_site_label
_atom_site_type_symbol
_atom_site_fract_x
_atom_site_fract_y
_atom_site_fract_z
_atom_site_U_iso_or_equiv
_atom_site_adp_type
_atom_site_occupancy
_atom_site_symmetry_multiplicity
_atom_site_calc_flag
_atom_site_refinement_flags
Sb1 Sb 0.898610(6) 0.795349(9) 0.027510(3) 0.00943(2) Uani 1 1 d .
Br1 Br 0.824129(11) 1.007993(13) -0.102655(6) 0.01365(2) Uani 1 1 d .
C10 C 0.74050(10) 0.82712(13) -0.13728(5) 0.01045(17) Uani 1 1 d .
C12 C 0.62589(11) 0.71735(14) -0.23233(6) 0.01366(19) Uani 1 1 d .
H12 H 0.5936 0.7283 -0.2750 0.016 Uiso 1 1 calc R
C19 C 0.72865(10) 0.68826(12) -0.09937(5) 0.00935(16) Uani 1 1 d .
C20 C 0.89914(10) 0.65095(14) 0.11419(5) 0.01152(17) Uani 1 1 d .
C34 C 0.73114(12) 1.20793(15) 0.11573(6) 0.0164(2) Uani 1 1 d .
H34 H 0.7606 1.2998 0.1356 0.020 Uiso 1 1 calc R
C14 C 0.66225(10) 0.56769(13) -0.13388(5) 0.01045(17) Uani 1 1 d .
C35 C 0.81270(11) 1.09970(14) 0.09165(6) 0.01363(19) Uani 1 1 d .
H35 H 0.8965 1.1197 0.0955 0.016 Uiso 1 1 calc R
C11 C 0.69197(11) 0.84130(14) -0.20054(5) 0.01253(18) Uani 1 1 d .
H11 H 0.7030 0.9348 -0.2229 0.015 Uiso 1 1 calc R
C30 C 0.76945(10) 0.96123(13) 0.06168(5) 0.01120(17) Uani 1 1 d .
C13 C 0.61095(10) 0.58075(14) -0.19839(5) 0.01153(17) Uani 1 1 d .
C25 C 0.81731(11) 0.67170(15) 0.16321(6) 0.0145(2) Uani 1 1 d .
H25 H 0.7553 0.7463 0.1579 0.017 Uiso 1 1 calc R
C15 C 0.63643(11) 0.41916(14) -0.10701(6) 0.01371(19) Uani 1 1 d .
C17 C 0.74226(12) 0.50694(14) -0.00834(6) 0.0149(2) Uani 1 1 d .
H17 H 0.7685 0.4849 0.0346 0.018 Uiso 1 1 calc R
C18 C 0.77118(10) 0.65322(13) -0.03323(5) 0.01061(17) Uani 1 1 d .
C31 C 0.64314(10) 0.93355(15) 0.05627(6) 0.01424(19) Uani 1 1 d .
H31 H 0.6131 0.8420 0.0363 0.017 Uiso 1 1 calc R
C1 C 0.53923(12) 0.43312(15) -0.21625(6) 0.0159(2) Uani 1 1 d .
H1A H 0.5662 0.3878 -0.2562 0.019 Uiso 1 1 calc R
H1B H 0.4522 0.4555 -0.2219 0.019 Uiso 1 1 calc R
C24 C 0.82766(11) 0.58208(16) 0.21982(6) 0.0167(2) Uani 1 1 d .
H24 H 0.7729 0.5976 0.2521 0.020 Uiso 1 1 calc R
C33 C 0.60553(12) 1.17878(16) 0.11009(6) 0.0179(2) Uani 1 1 d .
H33 H 0.5511 1.2511 0.1262 0.021 Uiso 1 1 calc R
C21 C 0.99191(11) 0.53835(14) 0.12367(6) 0.01423(19) Uani 1 1 d .
H21 H 1.0479 0.5240 0.0919 0.017 Uiso 1 1 calc R
C16 C 0.67525(13) 0.38854(15) -0.04397(6) 0.0174(2) Uani 1 1 d .
H16 H 0.6583 0.2926 -0.0248 0.021 Uiso 1 1 calc R
C22 C 1.00145(12) 0.44716(15) 0.18026(6) 0.0165(2) Uani 1 1 d .
H22 H 1.0627 0.3716 0.1857 0.020 Uiso 1 1 calc R
C23 C 0.91944(12) 0.46936(16) 0.22841(6) 0.0171(2) Uani 1 1 d .
H23 H 0.9259 0.4091 0.2662 0.021 Uiso 1 1 calc R
C32 C 0.56180(11) 1.04175(16) 0.08046(6) 0.0173(2) Uani 1 1 d .
H32 H 0.4779 1.0220 0.0767 0.021 Uiso 1 1 calc R
C2 C 0.56674(13) 0.32021(15) -0.15788(6) 0.0193(2) Uani 1 1 d .
H2A H 0.4913 0.2807 -0.1415 0.023 Uiso 1 1 calc R
H2B H 0.6159 0.2317 -0.1706 0.023 Uiso 1 1 calc R

loop_
_atom_site_aniso_label
_atom_site_aniso_U_11
_atom_site_aniso_U_22
_atom_site_aniso_U_33
_atom_site_aniso_U_23
_atom_site_aniso_U_13
_atom_site_aniso_U_12
Sb1 0.00881(3) 0.01053(3) 0.00891(3) -0.00129(2) 0.00025(2) 0.00036(2)
Br1 0.01724(5) 0.01039(5) 0.01299(5) 0.00103(4) -0.00159(4) -0.00335(4)
C10 0.0108(4) 0.0099(4) 0.0107(4) -0.0007(3) 0.0008(3) -0.0002(3)
C12 0.0141(5) 0.0163(5) 0.0104(4) -0.0008(4) -0.0011(3) 0.0015(4)
C19 0.0089(4) 0.0100(4) 0.0091(4) -0.0007(3) 0.0008(3) 0.0004(3)
C20 0.0114(4) 0.0134(5) 0.0096(4) -0.0009(3) -0.0011(3) 0.0017(3)
C34 0.0240(6) 0.0126(5) 0.0129(4) -0.0020(4) 0.0034(4) 0.0021(4)
C14 0.0103(4) 0.0107(4) 0.0103(4) -0.0016(3) 0.0005(3) 0.0005(3)
C35 0.0152(5) 0.0128(5) 0.0130(4) -0.0016(4) 0.0018(4) 0.0003(4)
C11 0.0130(4) 0.0133(5) 0.0111(4) 0.0013(3) 0.0002(3) 0.0004(4)
C30 0.0120(4) 0.0113(4) 0.0103(4) -0.0006(3) 0.0010(3) 0.0016(3)
C13 0.0107(4) 0.0132(4) 0.0107(4) -0.0026(3) 0.0001(3) 0.0009(3)
C25 0.0130(5) 0.0195(5) 0.0109(4) 0.0002(4) 0.0002(3) 0.0039(4)
C15 0.0159(5) 0.0122(5) 0.0129(4) -0.0014(4) -0.0003(4) -0.0033(4)
C17 0.0208(5) 0.0129(5) 0.0106(4) 0.0009(4) -0.0017(4) -0.0030(4)
C18 0.0118(4) 0.0110(4) 0.0089(4) -0.0012(3) 0.0003(3) -0.0008(3)
C31 0.0120(4) 0.0159(5) 0.0149(5) -0.0009(4) 0.0011(4) 0.0013(4)
C1 0.0165(5) 0.0170(5) 0.0139(4) -0.0030(4) -0.0018(4) -0.0033(4)
C24 0.0157(5) 0.0235(6) 0.0111(4) 0.0000(4) 0.0011(4) 0.0013(4)
C33 0.0201(5) 0.0192(6) 0.0148(5) 0.0003(4) 0.0047(4) 0.0086(4)
C21 0.0150(5) 0.0144(5) 0.0134(4) -0.0006(4) 0.0010(4) 0.0035(4)
C16 0.0252(6) 0.0134(5) 0.0131(5) 0.0012(4) -0.0017(4) -0.0060(4)
C22 0.0173(5) 0.0147(5) 0.0173(5) 0.0019(4) -0.0014(4) 0.0036(4)
C23 0.0187(5) 0.0186(5) 0.0136(5) 0.0037(4) -0.0021(4) 0.0002(4)
C32 0.0126(5) 0.0223(6) 0.0171(5) 0.0010(4) 0.0025(4) 0.0041(4)
C2 0.0252(6) 0.0142(5) 0.0179(5) -0.0025(4) -0.0035(4) -0.0067(4)

loop_
_atom_type_symbol
_atom_type_description
_atom_type_scat_dispersion_real
_atom_type_scat_dispersion_imag
_atom_type_scat_source
C C 0.0033 0.0016 'International Tables Vol C Tables 4.2.6.8 and 6.1.1.4'
H H 0.0000 0.0000 'International Tables Vol C Tables 4.2.6.8 and 6.1.1.4'
Br Br -0.2901 2.4595 'International Tables Vol C Tables 4.2.6.8 and 6.1.1.4'
Sb Sb -0.5866 1.5461 'International Tables Vol C Tables 4.2.6.8 and 6.1.1.4'

loop_
_geom_angle_atom_site_label_1
_geom_angle_atom_site_label_2
_geom_angle_atom_site_label_3
_geom_angle
C30 Sb1 C20 94.09(4)
C30 Sb1 C18 98.20(4)
C20 Sb1 C18 97.30(4)
C11 C10 C19 123.08(10)
C11 C10 Br1 115.45(8)
C19 C10 Br1 121.46(8)
C13 C12 C11 117.99(10)
C14 C19 C10 112.65(9)
C14 C19 C18 116.59(10)
C10 C19 C18 130.76(10)
C21 C20 C25 118.38(11)
C21 C20 Sb1 117.90(8)
C25 C20 Sb1 123.55(8)
C33 C34 C35 120.11(11)
C13 C14 C15 111.12(10)
C13 C14 C19 125.00(10)
C15 C14 C19 123.86(10)
C34 C35 C30 120.46(11)
C10 C11 C12 121.76(11)
C35 C30 C31 118.84(10)
C35 C30 Sb1 119.16(8)
C31 C30 Sb1 121.99(8)
C12 C13 C14 119.50(10)
C12 C13 C1 130.97(10)
C14 C13 C1 109.42(10)
C24 C25 C20 120.79(11)
C16 C15 C14 118.96(10)
C16 C15 C2 131.74(11)
C14 C15 C2 109.30(10)
C18 C17 C16 124.46(11)
C17 C18 C19 117.75(10)
C17 C18 Sb1 115.93(8)
C19 C18 Sb1 125.74(8)
C32 C31 C30 120.61(11)
C13 C1 C2 104.62(9)
C23 C24 C25 120.32(12)
C32 C33 C34 119.84(11)
C22 C21 C20 120.80(11)
C15 C16 C17 118.37(11)
C23 C22 C21 120.04(11)
C22 C23 C24 119.67(11)
C33 C32 C31 120.15(12)
C15 C2 C1 104.87(10)

loop_
_geom_bond_atom_site_label_1
_geom_bond_atom_site_label_2
_geom_bond_distance
Sb1 C30 2.1442(11)
Sb1 C20 2.1648(11)
Sb1 C18 2.1785(11)
Br1 C10 1.9044(11)
C10 C11 1.3801(15)
C10 C19 1.4252(15)
C12 C13 1.3700(17)
C12 C11 1.4147(16)
C19 C14 1.4206(15)
C19 C18 1.4417(15)
C20 C21 1.3992(16)
C20 C25 1.3995(16)
C34 C33 1.3925(19)
C34 C35 1.3932(17)
C14 C13 1.4129(15)
C14 C15 1.4139(16)
C35 C30 1.3976(16)
C30 C31 1.3977(16)
C13 C1 1.5130(16)
C25 C24 1.3907(17)
C15 C16 1.3645(16)
C15 C2 1.5115(16)
C17 C18 1.3888(16)
C17 C16 1.4214(17)
C31 C32 1.3923(17)
C1 C2 1.5523(18)
C24 C23 1.3905(18)
C33 C32 1.3861(19)
C21 C22 1.3973(17)
C22 C23 1.3891(19)
